data_4334038
loop_
_publ_author_name
'Sau Doan Nguyen'
'P. Shiv Halasyamani'

_publ_contact_author_address
;
Department of Chemistry
University of Houston
Houston, Texas
77204-5003
USA
;
_publ_contact_author_email psh@uh.edu
_publ_contact_author_fax 1-713-743-0796
_publ_contact_author_name 'P. Shiv Halasyamani'
_publ_contact_author_phone 1-713-743-3278
_publ_section_title
;
 Synthesis, Structure, and Characterization of Two New Polar Sodium
 Tungsten Selenites: Na2(WO3)3(SeO3).2H2O and Na6(W6O19)(SeO3)2
;
_journal_name_full 'Inorganic Chemistry'
_journal_page_first 2637
_journal_page_last 2647
_journal_paper_doi 10.1021/ic3026705
_journal_volume 52
_journal_year 2013
_chemical_absolute_configuration unk
_chemical_formula_moiety 'Na6 O25  Se2 W6'
_chemical_formula_sum 'Na6 O25 Se2 W6'
_chemical_formula_weight 1798.96
_chemical_name_systematic
;
 ?
;
_space_group_IT_number 5
_symmetry_cell_setting monoclinic
_symmetry_Int_Tables_number 5
_symmetry_space_group_name_Hall 'C 2y'
_symmetry_space_group_name_H-M 'C 1 2 1'
_atom_sites_solution_primary direct
_atom_sites_solution_secondary difmap
_audit_conform_dict_location ftp://ftp.iucr.org/pub/cif_core.dic
_audit_conform_dict_name cif_core.dic
_audit_conform_dict_version 2.3
_audit_creation_date 2012-06-06T13:18:21-00:00
_audit_creation_method 'WinGX routine CIF_UPDATE'
_cell_angle_alpha 90
_cell_angle_beta 98.48(3)
_cell_angle_gamma 90
_cell_formula_units_Z 4
_cell_length_a 42.169(8)
_cell_length_b 7.2690(15)
_cell_length_c 6.7494(13)
_cell_measurement_reflns_used 174
_cell_measurement_temperature 298.0(2)
_cell_measurement_theta_max 27
_cell_measurement_theta_min 1.2
_cell_volume 2046.3(7)
_computing_structure_refinement 'SHELXL-97 (Sheldrick, 1997)'
_diffrn_ambient_temperature 298.0(2)
_diffrn_measured_fraction_theta_full 0.997
_diffrn_measured_fraction_theta_max 0.904
_diffrn_measurement_device_type 'Siemens area CCD'
_diffrn_measurement_method 'Omega scans'
_diffrn_radiation_monochromator graphite
_diffrn_radiation_type MoK\a
_diffrn_radiation_wavelength 0.71073
_diffrn_reflns_av_R_equivalents 0.0412
_diffrn_reflns_av_unetI/netI 0.0403
_diffrn_reflns_limit_h_max 56
_diffrn_reflns_limit_h_min -45
_diffrn_reflns_limit_k_max 9
_diffrn_reflns_limit_k_min -9
_diffrn_reflns_limit_l_max 9
_diffrn_reflns_limit_l_min -9
_diffrn_reflns_number 6671
_diffrn_reflns_theta_full 25
_diffrn_reflns_theta_max 29.27
_diffrn_reflns_theta_min 1.95
_exptl_absorpt_coefficient_mu 37.401
_exptl_absorpt_correction_T_max 0.688
_exptl_absorpt_correction_T_min 0.645
_exptl_absorpt_correction_type psi-scans
_exptl_crystal_colour Colourless
_exptl_crystal_density_diffrn 5.84
_exptl_crystal_description rod
_exptl_crystal_F_000 3112
_exptl_crystal_size_max 0.04
_exptl_crystal_size_mid 0.01
_exptl_crystal_size_min 0.01
_refine_diff_density_max 2.641
_refine_diff_density_min -2.477
_refine_diff_density_rms 0.467
_refine_ls_abs_structure_details 'Flack H D (1983), Acta Cryst. A39, 876-881'
_refine_ls_abs_structure_Flack 0.00(10)
_refine_ls_extinction_coef 0.00029(2)
_refine_ls_extinction_expression Fc^*^=kFc[1+0.001xFc^2^\l^3^/sin(2\q)]^-1/4^
_refine_ls_extinction_method SHELXL
_refine_ls_goodness_of_fit_ref 1.064
_refine_ls_matrix_type full
_refine_ls_number_parameters 354
_refine_ls_number_reflns 4321
_refine_ls_number_restraints 1
_refine_ls_restrained_S_all 1.064
_refine_ls_R_factor_all 0.0331
_refine_ls_R_factor_gt 0.032
_refine_ls_shift/su_max 0.001
_refine_ls_shift/su_mean 0
_refine_ls_structure_factor_coef Fsqd
_refine_ls_weighting_details 'calc w=1/[\s^2^(Fo^2^)+(0.0580P)^2^+0.0000P] where P=(Fo^2^+2Fc^2^)/3'
_refine_ls_weighting_scheme calc
_refine_ls_wR_factor_gt 0.0821
_refine_ls_wR_factor_ref 0.0895
_reflns_number_gt 4177
_reflns_number_total 4321
_reflns_threshold_expression >2sigma(I)
_cod_data_source_file ic3026705_si_002_2.cif
_cod_data_source_block Na6(W6O19)(SeO3)2
_cod_original_cell_volume 2046.2(7)
_cod_original_sg_symbol_Hall 'C 2y '
_cod_original_sg_symbol_H-M 'C 2 '
_cod_database_code 4334038

loop_
_symmetry_equiv_pos_as_xyz
'x, y, z'
'-x, y, -z'
'x+1/2, y+1/2, z'
'-x+1/2, y+1/2, -z'

loop_
_atom_site_label
_atom_site_type_symbol
_atom_site_fract_x
_atom_site_fract_y
_atom_site_fract_z
_atom_site_U_iso_or_equiv
_atom_site_adp_type
_atom_site_occupancy
_atom_site_symmetry_multiplicity
_atom_site_calc_flag
Na1 Na 0.11614(13) 0.1185(12) -0.4944(9) 0.0157(12) Uani 1 1 d
Na2 Na -0.03776(13) 1.1222(13) 0.2313(10) 0.0216(13) Uani 1 1 d
Na3 Na 0.03601(16) 0.6181(14) 0.8199(10) 0.0284(14) Uani 1 1 d
Na4 Na 0.17866(13) 0.1111(16) 0.2622(10) 0.0178(14) Uani 1 1 d
Na5 Na 0.25242(15) 0.5619(10) -0.0501(10) 0.0208(15) Uani 1 1 d
Na6 Na 0.18153(15) -0.1610(11) 0.7586(10) 0.0241(15) Uani 1 1 d
W1 W 0.108082(12) 0.35781(7) 0.03114(8) 0.00725(14) Uani 1 1 d
W2 W 0.045284(12) 0.37074(7) 0.30415(7) 0.00804(13) Uani 1 1 d
W3 W 0.107719(13) 0.87310(7) 0.02769(8) 0.00740(14) Uani 1 1 d
W4 W 0.045393(12) 0.87045(7) 0.30436(7) 0.00828(13) Uani 1 1 d
W5 W 0.181410(11) 0.61829(12) 0.22714(9) 0.00806(13) Uani 1 1 d
W6 W 0.251575(14) 0.84464(10) 0.53110(9) 0.00939(13) Uani 1 1 d
Se1 Se 0.11394(3) 0.6203(3) 0.50180(19) 0.0077(2) Uani 1 1 d
Se2 Se 0.18933(3) 0.2638(2) 0.7688(2) 0.0112(3) Uani 1 1 d
O1 O 0.1118(3) 0.3056(13) -0.2103(14) 0.014(2) Uani 1 1 d
O2 O 0.0646(2) 0.3236(14) 0.0336(14) 0.011(2) Uani 1 1 d
O3 O 0.10164(18) 0.6198(15) -0.0141(13) 0.0089(16) Uani 1 1 d
O4 O 0.11957(19) 0.1163(15) 0.1442(12) 0.0089(16) Uani 1 1 d
O5 O 0.1521(2) 0.4346(12) 0.1398(14) 0.010(2) Uani 1 1 d
O6 O 0.1010(2) 0.4326(12) 0.3488(14) 0.010(2) Uani 1 1 d
O7 O 0.06012(19) 0.1205(15) 0.3516(13) 0.0117(17) Uani 1 1 d
O8 O 0.2394(2) 0.8699(15) 0.7647(13) 0.014(2) Uani 1 1 d
O9 O 0.04357(19) 0.6199(16) 0.2031(14) 0.0120(17) Uani 1 1 d
O10 O 0.0055(2) 0.3225(16) 0.2220(15) 0.018(2) Uani 1 1 d
O11 O 0.1005(2) 0.8057(12) 0.3468(15) 0.011(2) Uani 1 1 d
O12 O 0.20185(19) 0.6201(17) 0.0230(14) 0.0118(17) Uani 1 1 d
O13 O 0.0054(3) 0.9210(15) 0.2234(16) 0.018(2) Uani 1 1 d
O14 O 0.15364(19) 0.6278(16) 0.4974(13) 0.0112(17) Uani 1 1 d
O15 O 0.0649(2) 0.9154(13) 0.0273(13) 0.010(2) Uani 1 1 d
O16 O 0.1137(3) 0.9291(14) -0.2123(15) 0.016(2) Uani 1 1 d
O17 O 0.0473(3) 0.8162(14) 0.5555(15) 0.017(2) Uani 1 1 d
O18 O 0.1734(2) 0.1241(17) 0.5863(14) 0.0156(19) Uani 1 1 d
O19 O 0.0469(3) 0.4257(15) 0.5583(15) 0.017(2) Uani 1 1 d
O20 O 0.2938(2) 0.9235(14) 0.6222(14) 0.013(2) Uani 1 1 d
O21 O 0.2588(2) 0.5850(13) 0.5753(15) 0.013(2) Uani 1 1 d
O22 O 0.1521(2) 0.8057(12) 0.1382(14) 0.010(2) Uani 1 1 d
O23 O 0.1951(2) 0.1205(18) 0.9620(14) 0.0157(19) Uani 1 1 d
O24 O 0.2091(2) 0.7808(14) 0.3922(15) 0.012(2) Uani 1 1 d
O25 O 0.2300(2) 0.2882(14) 0.7385(15) 0.015(2) Uani 1 1 d

loop_
_atom_site_aniso_label
_atom_site_aniso_U_11
_atom_site_aniso_U_22
_atom_site_aniso_U_33
_atom_site_aniso_U_23
_atom_site_aniso_U_13
_atom_site_aniso_U_12
Na1 0.016(3) 0.015(3) 0.015(3) -0.002(3) 0.002(2) 0.003(3)
Na2 0.015(3) 0.021(3) 0.026(3) 0.006(4) -0.003(2) -0.003(3)
Na3 0.037(3) 0.028(3) 0.022(3) 0.002(4) 0.011(3) -0.002(4)
Na4 0.014(3) 0.029(4) 0.010(3) 0.004(3) 0.001(2) -0.008(3)
Na5 0.014(3) 0.030(4) 0.018(4) 0.000(3) 0.001(2) -0.004(2)
Na6 0.024(3) 0.014(3) 0.033(4) 0.001(3) -0.001(3) -0.006(3)
W1 0.0086(3) 0.0078(3) 0.0054(2) -0.0006(2) 0.00108(18) -0.0006(2)
W2 0.0088(3) 0.0075(3) 0.0082(2) 0.0000(2) 0.00245(17) 0.0000(2)
W3 0.0086(3) 0.0081(3) 0.0056(2) 0.0006(2) 0.00117(18) 0.0006(2)
W4 0.0091(3) 0.0079(3) 0.0081(2) -0.0001(2) 0.00233(17) 0.0004(2)
W5 0.0070(2) 0.0096(3) 0.0074(3) -0.0002(2) 0.00024(18) -0.0005(2)
W6 0.0090(2) 0.0103(3) 0.0090(3) -0.0021(3) 0.00170(18) -0.0007(2)
Se1 0.0098(5) 0.0073(5) 0.0057(6) -0.0003(7) -0.0001(4) -0.0002(7)
Se2 0.0103(6) 0.0129(7) 0.0106(6) 0.0005(5) 0.0022(5) -0.0001(5)
O1 0.026(6) 0.016(6) 0.002(4) 0.002(3) 0.003(4) 0.001(4)
O2 0.005(4) 0.012(5) 0.015(5) -0.001(4) -0.001(3) 0.004(4)
O3 0.010(4) 0.007(4) 0.009(4) 0.001(4) 0.000(3) 0.000(4)
O4 0.017(4) 0.004(4) 0.006(4) -0.003(4) 0.003(3) -0.001(4)
O5 0.011(5) 0.009(5) 0.011(5) 0.001(3) 0.005(4) 0.003(4)
O6 0.005(5) 0.008(5) 0.015(5) -0.007(4) 0.001(4) -0.003(3)
O7 0.014(4) 0.006(4) 0.016(5) 0.001(4) 0.007(3) -0.002(5)
O8 0.007(4) 0.021(6) 0.015(5) 0.010(5) 0.005(3) 0.004(4)
O9 0.011(4) 0.008(4) 0.017(5) 0.000(4) 0.001(3) -0.003(4)
O10 0.009(5) 0.022(6) 0.022(5) 0.003(4) 0.002(4) -0.001(4)
O11 0.013(5) 0.008(6) 0.013(5) 0.005(4) 0.003(4) 0.005(4)
O12 0.011(4) 0.015(4) 0.010(5) -0.004(4) 0.003(3) 0.001(5)
O13 0.019(6) 0.014(6) 0.023(6) 0.004(4) 0.006(4) 0.002(4)
O14 0.008(4) 0.014(4) 0.010(4) 0.001(4) -0.001(3) 0.007(4)
O15 0.008(5) 0.010(5) 0.011(4) 0.000(4) 0.000(3) 0.002(4)
O16 0.019(6) 0.015(6) 0.016(5) 0.003(4) 0.005(4) 0.000(4)
O17 0.021(6) 0.013(6) 0.017(5) 0.000(4) 0.007(4) -0.002(4)
O18 0.020(5) 0.021(5) 0.005(4) 0.001(5) -0.002(3) 0.001(5)
O19 0.020(6) 0.021(6) 0.010(5) -0.002(4) 0.002(4) -0.003(4)
O20 0.006(5) 0.020(6) 0.012(5) -0.005(4) -0.002(4) -0.001(4)
O21 0.011(4) 0.007(5) 0.019(5) -0.006(4) -0.001(4) -0.001(3)
O22 0.011(5) 0.007(5) 0.011(5) -0.001(3) 0.004(4) -0.006(3)
O23 0.016(4) 0.025(5) 0.008(5) 0.012(5) 0.006(4) 0.007(5)
O24 0.007(5) 0.013(5) 0.013(5) 0.000(4) -0.005(4) -0.003(3)
O25 0.008(5) 0.021(6) 0.015(5) -0.001(4) -0.003(4) -0.003(4)

loop_
_atom_type_symbol
_atom_type_description
_atom_type_scat_dispersion_real
_atom_type_scat_dispersion_imag
_atom_type_scat_source
Na Na 0.0362 0.0249 'International Tables Vol C Tables 4.2.6.8 and 6.1.1.4'
W W -0.849 6.8722 'International Tables Vol C Tables 4.2.6.8 and 6.1.1.4'
Se Se -0.0929 2.2259 'International Tables Vol C Tables 4.2.6.8 and 6.1.1.4'
O O 0.0106 0.006 'International Tables Vol C Tables 4.2.6.8 and 6.1.1.4'

loop_
_geom_angle_atom_site_label_1
_geom_angle_atom_site_label_2
_geom_angle_atom_site_label_3
_geom_angle
_geom_angle_site_symmetry_1
_geom_angle_site_symmetry_3
O1 W1 O2 102.1(5) . .
O1 W1 O3 95.7(4) . .
O2 W1 O3 91.0(4) . .
O1 W1 O4 97.0(4) . .
O2 W1 O4 93.7(4) . .
O3 W1 O4 165.3(4) . .
O1 W1 O5 101.8(4) . .
O2 W1 O5 155.8(4) . .
O3 W1 O5 83.3(4) . .
O4 W1 O5 86.8(4) . .
O1 W1 O6 177.5(4) . .
O2 W1 O6 75.8(4) . .
O3 W1 O6 83.0(3) . .
O4 W1 O6 84.6(3) . .
O5 W1 O6 80.2(4) . .
O10 W2 O19 104.8(5) . .
O10 W2 O9 95.3(5) . .
O19 W2 O9 97.2(5) . .
O10 W2 O7 97.9(5) . .
O19 W2 O7 95.0(4) . .
O9 W2 O7 159.0(4) . .
O10 W2 O2 99.7(4) . .
O19 W2 O2 155.4(4) . .
O9 W2 O2 81.2(4) . .
O7 W2 O2 80.5(4) . .
O10 W2 O6 168.6(4) . .
O19 W2 O6 86.5(4) . .
O9 W2 O6 81.5(3) . .
O7 W2 O6 82.3(3) . .
O2 W2 O6 69.0(3) . .
O16 W3 O15 103.9(5) . .
O16 W3 O3 97.3(4) . .
O15 W3 O3 93.0(4) . .
O16 W3 O4 95.7(4) . 1_565
O15 W3 O4 92.4(4) . 1_565
O3 W3 O4 164.3(4) . 1_565
O16 W3 O22 98.7(4) . .
O15 W3 O22 157.4(4) . .
O3 W3 O22 85.1(4) . .
O4 W3 O22 84.3(4) 1_565 .
O16 W3 O11 178.6(4) . .
O15 W3 O11 76.6(4) . .
O3 W3 O11 84.1(3) . .
O4 W3 O11 82.9(3) 1_565 .
O22 W3 O11 80.8(4) . .
O17 W4 O13 105.0(5) . .
O17 W4 O7 94.9(4) . 1_565
O13 W4 O7 97.3(4) . 1_565
O17 W4 O9 97.2(4) . .
O13 W4 O9 95.8(4) . .
O7 W4 O9 159.2(3) 1_565 .
O17 W4 O15 155.1(4) . .
O13 W4 O15 99.9(4) . .
O7 W4 O15 81.2(4) 1_565 .
O9 W4 O15 80.7(4) . .
O17 W4 O11 86.1(4) . .
O13 W4 O11 168.7(4) . .
O7 W4 O11 83.1(3) 1_565 .
O9 W4 O11 80.9(3) . .
O15 W4 O11 69.0(3) . .
O12 W5 O5 98.0(5) . .
O12 W5 O22 97.0(5) . .
O5 W5 O22 92.5(3) . .
O12 W5 O24 97.3(5) . .
O5 W5 O24 162.9(4) . .
O22 W5 O24 93.1(4) . .
O12 W5 O20 97.4(5) . 4_546
O5 W5 O20 85.7(4) . 4_546
O22 W5 O20 165.6(4) . 4_546
O24 W5 O20 84.8(4) . 4_546
O12 W5 O14 177.8(5) . .
O5 W5 O14 83.1(4) . .
O22 W5 O14 81.1(4) . .
O24 W5 O14 81.8(4) . .
O20 W5 O14 84.6(4) 4_546 .
O8 W6 O20 93.7(4) . .
O8 W6 O21 99.3(4) . 4_556
O20 W6 O21 89.9(4) . 4_556
O8 W6 O21 91.4(5) . .
O20 W6 O21 97.3(4) . .
O21 W6 O21 166.74(16) 4_556 .
O8 W6 O24 95.0(4) . .
O20 W6 O24 170.0(5) . .
O21 W6 O24 83.9(4) 4_556 .
O21 W6 O24 87.4(4) . .
O8 W6 O25 173.2(4) . 4_556
O20 W6 O25 83.7(4) . 4_556
O21 W6 O25 87.0(4) 4_556 4_556
O21 W6 O25 82.7(4) . 4_556
O24 W6 O25 88.2(4) . 4_556
O14 Se1 O11 101.5(5) . .
O14 Se1 O6 103.9(5) . .
O11 Se1 O6 101.7(4) . .
O23 Se2 O18 101.3(6) . .
O23 Se2 O25 97.1(4) . .
O18 Se2 O25 105.7(5) . .
O16 Na1 O1 70.5(3) 1_545 .
O16 Na1 O18 89.4(4) 1_545 1_554
O1 Na1 O18 90.1(4) . 1_554
O16 Na1 O7 101.1(4) 1_545 1_554
O1 Na1 O7 98.9(4) . 1_554
O18 Na1 O7 168.0(4) 1_554 1_554
O16 Na1 O4 144.0(5) 1_545 1_554
O1 Na1 O4 145.5(5) . 1_554
O18 Na1 O4 91.2(3) 1_554 1_554
O7 Na1 O4 76.8(3) 1_554 1_554
O16 Na1 O6 144.6(4) 1_545 1_554
O1 Na1 O6 77.2(4) . 1_554
O18 Na1 O6 105.1(5) 1_554 1_554
O7 Na1 O6 69.5(4) 1_554 1_554
O4 Na1 O6 69.1(4) 1_554 1_554
O16 Na1 O11 77.3(4) 1_545 1_544
O1 Na1 O11 143.1(5) . 1_544
O18 Na1 O11 107.4(5) 1_554 1_544
O7 Na1 O11 69.7(4) 1_554 1_544
O4 Na1 O11 68.2(4) 1_554 1_544
O6 Na1 O11 125.9(3) 1_554 1_544
O13 Na2 O10 77.1(4) . 1_565
O13 Na2 O2 129.3(4) . 2_565
O10 Na2 O2 83.6(4) 1_565 2_565
O13 Na2 O15 83.4(5) . 2
O10 Na2 O15 130.2(4) 1_565 2
O2 Na2 O15 74.4(3) 2_565 2
O13 Na2 O19 134.3(4) . 2_566
O10 Na2 O19 71.1(4) 1_565 2_566
O2 Na2 O19 79.0(4) 2_565 2_566
O15 Na2 O19 142.3(4) 2 2_566
O13 Na2 O17 71.1(4) . 2_556
O10 Na2 O17 134.5(4) 1_565 2_556
O2 Na2 O17 141.9(4) 2_565 2_556
O15 Na2 O17 77.6(4) 2 2_556
O19 Na2 O17 110.5(4) 2_566 2_556
O19 Na3 O17 73.5(4) . .
O19 Na3 O9 138.9(5) . 1_556
O17 Na3 O9 137.8(5) . 1_556
O19 Na3 O2 79.2(4) . 1_556
O17 Na3 O2 137.4(4) . 1_556
O9 Na3 O2 59.7(4) 1_556 1_556
O19 Na3 O15 136.6(4) . 1_556
O17 Na3 O15 77.6(4) . 1_556
O9 Na3 O15 60.2(4) 1_556 1_556
O2 Na3 O15 102.5(3) 1_556 1_556
O19 Na3 O10 69.6(4) . 2_556
O17 Na3 O10 125.8(4) . 2_556
O9 Na3 O10 95.2(4) 1_556 2_556
O2 Na3 O10 70.8(4) 1_556 2_556
O15 Na3 O10 152.6(4) 1_556 2_556
O19 Na3 O13 125.3(4) . 2_556
O17 Na3 O13 68.8(4) . 2_556
O9 Na3 O13 94.8(4) 1_556 2_556
O2 Na3 O13 152.1(4) 1_556 2_556
O15 Na3 O13 70.1(4) 1_556 2_556
O10 Na3 O13 103.0(4) 2_556 2_556
O19 Na3 O3 90.7(4) . 1_556
O17 Na3 O3 90.1(4) . 1_556
O9 Na3 O3 68.3(3) 1_556 1_556
O2 Na3 O3 57.9(3) 1_556 1_556
O15 Na3 O3 57.5(3) 1_556 1_556
O10 Na3 O3 127.8(5) 2_556 1_556
O13 Na3 O3 126.6(5) 2_556 1_556
O18 Na4 O23 167.2(5) . 1_554
O18 Na4 O4 94.2(3) . .
O23 Na4 O4 97.9(4) 1_554 .
O18 Na4 O22 104.7(5) . 1_545
O23 Na4 O22 84.8(5) 1_554 1_545
O4 Na4 O22 62.9(4) . 1_545
O18 Na4 O20 77.0(5) . 4_546
O23 Na4 O20 93.5(5) 1_554 4_546
O4 Na4 O20 117.3(5) . 4_546
O22 Na4 O20 178.3(4) 1_545 4_546
O18 Na4 O5 99.6(5) . .
O23 Na4 O5 82.3(5) 1_554 .
O4 Na4 O5 62.4(4) . .
O22 Na4 O5 121.0(3) 1_545 .
O20 Na4 O5 58.6(4) 4_546 .
O18 Na4 O21 80.7(4) . 4_546
O23 Na4 O21 87.5(4) 1_554 4_546
O4 Na4 O21 173.8(5) . 4_546
O22 Na4 O21 115.0(5) 1_545 4_546
O20 Na4 O21 65.0(3) 4_546 4_546
O5 Na4 O21 121.6(5) . 4_546
O18 Na4 O24 80.6(4) . 1_545
O23 Na4 O24 96.9(5) 1_554 1_545
O4 Na4 O24 120.1(5) . 1_545
O22 Na4 O24 61.3(4) 1_545 1_545
O20 Na4 O24 119.2(3) 4_546 1_545
O5 Na4 O24 177.5(4) . 1_545
O21 Na4 O24 55.9(3) 4_546 1_545
O23 Na5 O12 144.9(5) 4_556 .
O23 Na5 O8 82.9(4) 4_556 4_546
O12 Na5 O8 87.9(4) . 4_546
O23 Na5 O25 124.5(5) 4_556 1_554
O12 Na5 O25 89.1(4) . 1_554
O8 Na5 O25 89.6(4) 4_546 1_554
O23 Na5 O8 95.4(5) 4_556 1_554
O12 Na5 O8 78.8(4) . 1_554
O8 Na5 O8 154.4(4) 4_546 1_554
O25 Na5 O8 111.8(4) 1_554 1_554
O23 Na5 O21 90.3(4) 4_556 1_554
O12 Na5 O21 115.6(4) . 1_554
O8 Na5 O21 144.2(4) 4_546 1_554
O25 Na5 O21 65.6(3) 1_554 1_554
O8 Na5 O21 61.1(3) 1_554 1_554
O23 Na5 O25 61.9(4) 4_556 4_556
O12 Na5 O25 82.9(4) . 4_556
O8 Na5 O25 74.5(4) 4_546 4_556
O25 Na5 O25 162.4(4) 1_554 4_556
O8 Na5 O25 82.1(4) 1_554 4_556
O21 Na5 O25 132.0(4) 1_554 4_556
O18 Na6 O8 90.0(4) . 1_545
O18 Na6 O12 158.9(5) . 1_546
O8 Na6 O12 78.9(3) 1_545 1_546
O18 Na6 O23 63.7(4) . .
O8 Na6 O23 76.6(4) 1_545 .
O12 Na6 O23 96.0(4) 1_546 .
O18 Na6 O14 99.9(4) . 1_545
O8 Na6 O14 115.7(4) 1_545 1_545
O12 Na6 O14 101.1(5) 1_546 1_545
O23 Na6 O14 160.5(5) . 1_545
O18 Na6 O24 76.0(4) . 1_545
O8 Na6 O24 60.4(3) 1_545 1_545
O12 Na6 O24 112.6(4) 1_546 1_545
O23 Na6 O24 120.1(4) . 1_545
O14 Na6 O24 61.1(3) 1_545 1_545
O18 Na6 O16 76.6(3) . 1_546
O8 Na6 O16 161.3(5) 1_545 1_546
O12 Na6 O16 109.4(4) 1_546 1_546
O23 Na6 O16 85.8(4) . 1_546
O14 Na6 O16 79.9(3) 1_545 1_546
O24 Na6 O16 126.7(4) 1_545 1_546
O18 Na6 O22 115.9(4) . 1_546
O8 Na6 O22 121.8(4) 1_545 1_546
O12 Na6 O22 58.2(3) 1_546 1_546
O23 Na6 O22 71.7(3) . 1_546
O14 Na6 O22 109.9(4) 1_545 1_546
O24 Na6 O22 167.1(4) 1_545 1_546
O16 Na6 O22 56.0(3) 1_546 1_546

loop_
_geom_bond_atom_site_label_1
_geom_bond_atom_site_label_2
_geom_bond_distance
_geom_bond_site_symmetry_2
W1 O1 1.702(9) .
W1 O2 1.851(9) .
W1 O3 1.942(11) .
W1 O4 1.947(11) .
W1 O5 1.971(10) .
W1 O6 2.274(10) .
W2 O10 1.722(10) .
W2 O19 1.753(10) .
W2 O9 1.933(11) .
W2 O7 1.935(11) .
W2 O2 2.135(10) .
W2 O6 2.366(10) .
W3 O16 1.724(10) .
W3 O15 1.830(9) .
W3 O3 1.874(11) .
W3 O4 1.969(10) 1_565
W3 O22 1.972(10) .
W3 O11 2.273(10) .
W4 O17 1.731(10) .
W4 O13 1.735(11) .
W4 O7 1.932(11) 1_565
W4 O9 1.943(11) .
W4 O15 2.176(9) .
W4 O11 2.347(10) .
W5 O12 1.730(9) .
W5 O5 1.857(10) .
W5 O22 1.877(9) .
W5 O24 1.902(9) .
W5 O20 1.954(10) 4_546
W5 O14 2.309(9) .
W6 O8 1.739(9) .
W6 O20 1.885(10) .
W6 O21 1.915(9) 4_556
W6 O21 1.928(9) .
W6 O24 1.951(9) .
W6 O25 2.122(11) 4_556
Se1 O14 1.680(8) .
Se1 O11 1.748(9) .
Se1 O6 1.750(9) .
Se2 O23 1.658(10) .
Se2 O18 1.660(11) .
Se2 O25 1.765(10) .
Na1 O16 2.364(13) 1_545
Na1 O1 2.380(12) .
Na1 O18 2.395(10) 1_554
Na1 O7 2.436(10) 1_554
Na1 O4 2.465(10) 1_554
Na1 O6 2.558(13) 1_554
Na1 O11 2.558(13) 1_544
Na2 O13 2.341(13) .
Na2 O10 2.343(13) 1_565
Na2 O2 2.455(12) 2_565
Na2 O15 2.455(12) 2
Na2 O19 2.682(14) 2_566
Na2 O17 2.711(13) 2_556
Na3 O19 2.350(14) .
Na3 O17 2.394(13) .
Na3 O9 2.559(11) 1_556
Na3 O2 2.759(13) 1_556
Na3 O15 2.759(13) 1_556
Na3 O10 2.760(15) 2_556
Na3 O13 2.798(14) 2_556
Na3 O3 2.829(10) 1_556
Na4 O18 2.233(11) .
Na4 O23 2.237(11) 1_554
Na4 O4 2.502(10) .
Na4 O22 2.570(14) 1_545
Na4 O20 2.617(15) 4_546
Na4 O5 2.682(14) .
Na4 O21 2.708(11) 4_546
Na4 O24 2.802(15) 1_545
Na5 O23 2.248(11) 4_556
Na5 O12 2.298(11) .
Na5 O8 2.363(12) 4_546
Na5 O25 2.548(12) 1_554
Na5 O8 2.584(13) 1_554
Na5 O21 2.588(12) 1_554
Na5 O25 2.686(12) 4_556
Na6 O18 2.377(14) .
Na6 O8 2.444(11) 1_545
Na6 O12 2.449(14) 1_546
Na6 O23 2.484(15) .
Na6 O14 2.497(12) 1_545
Na6 O24 2.915(12) 1_545
Na6 O16 2.969(13) 1_546
Na6 O22 3.016(12) 1_546
O2 Na2 2.455(12) 2_545
O2 Na3 2.759(13) 1_554
O3 Na3 2.829(10) 1_554
O4 W3 1.969(10) 1_545
O4 Na1 2.465(10) 1_556
O6 Na1 2.558(13) 1_556
O7 W4 1.932(11) 1_545
O7 Na1 2.436(10) 1_556
O8 Na5 2.363(12) 4_556
O8 Na6 2.444(11) 1_565
O8 Na5 2.584(13) 1_556
O9 Na3 2.559(11) 1_554
O10 Na2 2.343(13) 1_545
O10 Na3 2.760(15) 2_556
O11 Na1 2.558(13) 1_566
O12 Na6 2.449(14) 1_564
O13 Na3 2.798(14) 2_556
O14 Na6 2.497(12) 1_565
O15 Na2 2.455(12) 2
O15 Na3 2.759(13) 1_554
O16 Na1 2.364(13) 1_565
O16 Na6 2.969(13) 1_564
O17 Na2 2.711(13) 2_556
O18 Na1 2.395(10) 1_556
O19 Na2 2.682(14) 2_546
O20 W5 1.954(10) 4_556
O20 Na4 2.617(15) 4_556
O21 W6 1.915(9) 4_546
O21 Na5 2.588(12) 1_556
O21 Na4 2.708(11) 4_556
O22 Na4 2.570(14) 1_565
O22 Na6 3.016(12) 1_564
O23 Na4 2.237(11) 1_556
O23 Na5 2.248(11) 4_546
O24 Na4 2.802(15) 1_565
O24 Na6 2.915(12) 1_565
O25 W6 2.122(11) 4_546
O25 Na5 2.548(12) 1_556
O25 Na5 2.686(12) 4_546
